data_4326950
loop_
_publ_author_name
'Koshiro Nishi'
'Naohide Matsumoto'
'Seiichiro Iijima'
'Malcolm A. Halcrow'
'Yukinari Sunatsuki'
'Masaaki Kojima'

_publ_contact_author_email naohide@aster.sci.kumamoto-u.ac.jp
_publ_contact_author_fax +81-96-342-3390
_publ_contact_author_name 'Naohide Matsumoto'
_publ_contact_author_phone +81-96-342-3390
_publ_section_title
;
 A Hydrogen Bond Motif Giving a Variety of Supramolecular Assembly
 Structures and Spin-Crossover Behaviors
;
_journal_name_full 'Inorganic Chemistry'
_journal_page_first 11303
_journal_page_last 11305
_journal_paper_doi 10.1021/ic201993z
_journal_volume 50
_journal_year 2011
_chemical_formula_moiety 'C27 H45 Cl F6 Fe N9 P'
_chemical_formula_sum 'C27 H45 Cl F6 Fe N9 P'
_chemical_formula_weight 731.98
_space_group_IT_number 2
_symmetry_cell_setting triclinic
_symmetry_Int_Tables_number 2
_symmetry_space_group_name_Hall '-P 1'
_symmetry_space_group_name_H-M 'P -1'
_atom_sites_solution_hydrogens geom
_atom_sites_solution_primary direct
_atom_sites_solution_secondary difmap
_cell_angle_alpha 86.934(19)
_cell_angle_beta 69.93(3)
_cell_angle_gamma 81.70(3)
_cell_formula_units_Z 2
_cell_length_a 11.211(7)
_cell_length_b 13.206(6)
_cell_length_c 13.315(7)
_cell_measurement_reflns_used 10518
_cell_measurement_temperature 243
_cell_measurement_theta_max 27.49
_cell_measurement_theta_min 3.12
_cell_volume 1832.2(18)
_computing_cell_refinement 'RAPID AUTO'
_computing_data_collection 'RAPID AUTO (Rigaku, ????)'
_computing_data_reduction 'RAPID AUTO'
_computing_molecular_graphics 'CrystalStructure 4.0'
_computing_publication_material 'CrystalStructure 4.0 (Rigaku, 2010)'
_computing_structure_refinement 'CRYSTALS (Carruthers, et al., 1999)'
_computing_structure_solution 'SIR92 (Altomare, et al., 1994)'
_diffrn_ambient_temperature 243
_diffrn_detector_area_resol_mean 10.000
_diffrn_measured_fraction_theta_full 0.982
_diffrn_measured_fraction_theta_max 0.982
_diffrn_measurement_device_type 'Rigaku R-AXIS RAPID'
_diffrn_measurement_method \w
_diffrn_radiation_type 'Mo K\a'
_diffrn_radiation_wavelength 0.71075
_diffrn_reflns_av_R_equivalents 0.0221
_diffrn_reflns_limit_h_max 14
_diffrn_reflns_limit_h_min -14
_diffrn_reflns_limit_k_max 15
_diffrn_reflns_limit_k_min -17
_diffrn_reflns_limit_l_max 17
_diffrn_reflns_limit_l_min -17
_diffrn_reflns_number 18043
_diffrn_reflns_theta_full 27.48
_diffrn_reflns_theta_max 27.48
_diffrn_standards_number 0
_exptl_absorpt_coefficient_mu 0.589
_exptl_absorpt_correction_T_max 0.794
_exptl_absorpt_correction_T_min 0.504
_exptl_absorpt_correction_type multi-scan
_exptl_absorpt_process_details 'ABSCOR (Rigaku, 1995)'
_exptl_crystal_colour orange
_exptl_crystal_density_diffrn 1.327
_exptl_crystal_description block
_exptl_crystal_F_000 764.00
_exptl_crystal_size_max 0.708
_exptl_crystal_size_mid 0.555
_exptl_crystal_size_min 0.392
_refine_diff_density_max 2.650
_refine_diff_density_min -0.445
_refine_ls_extinction_method none
_refine_ls_goodness_of_fit_ref 1.001
_refine_ls_hydrogen_treatment constr
_refine_ls_number_parameters 398
_refine_ls_number_reflns 4915
_refine_ls_R_factor_gt 0.1223
_refine_ls_shift/su_max 0.000
_refine_ls_structure_factor_coef Fsqd
_refine_ls_weighting_details 'w = 1/[0.0245Fo^2^ + 1.0000\s(Fo^2^)]/(4Fo^2^)'
_refine_ls_weighting_scheme calc
_refine_ls_wR_factor_ref 0.3338
_reflns_number_gt 4915
_reflns_number_total 8255
_reflns_threshold_expression F^2^>2.0\s(F^2^)
_cod_data_source_file ic201993z_si_002_5.cif
_cod_data_source_block HL(Bu)ClPF6250K
_cod_original_cell_volume 1832.2(17)
_cod_database_code 4326950

loop_
_symmetry_equiv_pos_site_id
_symmetry_equiv_pos_as_xyz
1 +X,+Y,+Z
2 -X,-Y,-Z

loop_
_atom_site_label
_atom_site_type_symbol
_atom_site_fract_x
_atom_site_fract_y
_atom_site_fract_z
_atom_site_U_iso_or_equiv
_atom_site_adp_type
_atom_site_occupancy
_atom_site_symmetry_multiplicity
_atom_site_calc_flag
_atom_site_refinement_flags
Fe1 Fe 0.12697(9) 0.26172(6) 0.73349(6) 0.0682(3) Uani 1.0 2 d .
Cl1 Cl 0.34977(18) 0.09532(16) 1.17893(13) 0.0838(6) Uani 1.0 2 d .
P1 P 0.2509(3) 0.7427(2) 0.5753(2) 0.1074(9) Uani 1.0 2 d .
F1 F 0.3056(14) 0.8260(10) 0.6189(13) 0.281(7) Uani 1.0 2 d .
F2 F 0.1498(12) 0.8206(12) 0.5586(14) 0.301(8) Uani 1.0 2 d .
F3 F 0.1670(10) 0.7091(10) 0.6918(7) 0.199(5) Uani 1.0 2 d .
F4 F 0.2048(12) 0.6565(9) 0.5316(8) 0.208(5) Uani 1.0 2 d .
F5 F 0.3614(9) 0.6642(8) 0.5990(9) 0.203(5) Uani 1.0 2 d .
F6 F 0.3494(10) 0.7641(9) 0.4645(8) 0.206(5) Uani 1.0 2 d .
N1 N 0.4109(7) 0.0565(6) 0.8307(6) 0.093(3) Uani 1.0 2 d .
N2 N 0.2584(6) 0.1537(4) 0.7867(4) 0.0708(17) Uani 1.0 2 d .
N3 N 0.0606(7) 0.2910(5) 0.9095(5) 0.090(2) Uani 1.0 2 d .
N4 N -0.1606(8) 0.0656(7) 0.7595(7) 0.105(3) Uani 1.0 2 d .
N5 N -0.0209(6) 0.1679(4) 0.7532(5) 0.0716(16) Uani 1.0 2 d .
N6 N -0.0148(8) 0.3670(5) 0.6878(5) 0.0849(19) Uani 1.0 2 d .
N7 N 0.3112(7) 0.2015(6) 0.3924(5) 0.097(3) Uani 1.0 2 d .
N8 N 0.2174(6) 0.2313(4) 0.5643(4) 0.0714(16) Uani 1.0 2 d .
N9 N 0.2659(8) 0.3716(5) 0.6882(5) 0.092(3) Uani 1.0 2 d .
C1 C 0.3303(11) 0.1053(8) 0.9210(7) 0.103(3) Uani 1.0 2 d .
C2 C 0.3630(9) 0.0899(6) 0.7491(6) 0.082(3) Uani 1.0 2 d .
C3 C 0.4270(9) 0.0501(7) 0.6371(7) 0.101(3) Uani 1.0 2 d .
C4 C 0.2352(9) 0.1655(6) 0.8930(6) 0.084(3) Uani 1.0 2 d .
C5 C 0.1295(9) 0.2355(6) 0.9547(6) 0.087(3) Uani 1.0 2 d .
C6 C -0.0468(11) 0.3603(7) 0.9731(9) 0.123(4) Uani 1.0 2 d .
C7 C -0.1724(10) 0.3238(7) 0.9872(8) 0.103(3) Uiso 1.0 2 d .
C8 C -0.1871(11) 0.2278(8) 1.0609(9) 0.117(3) Uiso 1.0 2 d .
C9 C -0.3178(19) 0.1940(15) 1.0892(16) 0.196(7) Uiso 1.0 2 d .
C10 C -0.1969(9) 0.1521(8) 0.7217(7) 0.094(3) Uani 1.0 2 d .
C11 C -0.0538(7) 0.0738(5) 0.7821(6) 0.0711(19) Uani 1.0 2 d .
C12 C 0.0184(10) -0.0070(6) 0.8279(8) 0.099(3) Uani 1.0 2 d .
C13 C -0.1124(8) 0.2155(6) 0.7127(6) 0.079(2) Uani 1.0 2 d .
C14 C -0.1008(10) 0.3215(7) 0.6765(7) 0.098(3) Uani 1.0 2 d .
C15 C -0.0147(13) 0.4745(7) 0.6453(10) 0.138(4) Uani 1.0 2 d .
C16 C -0.0674(16) 0.5477(13) 0.7305(13) 0.160(5) Uiso 1.0 2 d .
C17 C -0.206(3) 0.5616(19) 0.773(2) 0.230(9) Uiso 1.0 2 d .
C18 C -0.220(3) 0.636(3) 0.872(3) 0.302(14) Uiso 1.0 2 d .
C19 C 0.3721(10) 0.2767(9) 0.4157(7) 0.115(4) Uani 1.0 2 d .
C20 C 0.2222(8) 0.1731(6) 0.4855(6) 0.080(3) Uani 1.0 2 d .
C21 C 0.1426(9) 0.0912(7) 0.4943(7) 0.099(3) Uani 1.0 2 d .
C22 C 0.3122(9) 0.2969(7) 0.5212(6) 0.090(3) Uani 1.0 2 d .
C23 C 0.3306(9) 0.3715(7) 0.5850(6) 0.098(3) Uani 1.0 2 d .
C24 C 0.2870(12) 0.4463(8) 0.7567(8) 0.122(4) Uani 1.0 2 d .
C25 C 0.3475(18) 0.418(3) 0.8305(9) 0.283(13) Uiso 1.0 2 d .
C26 C 0.4622(17) 0.3686(15) 0.7809(14) 0.198(7) Uiso 1.0 2 d .
C27 C 0.541(3) 0.366(4) 0.850(3) 0.45(3) Uiso 1.0 2 d .
H1 H 0.4839 0.0103 0.8246 0.1170 Uiso 1.0 2 calc R
H2 H -0.2021 0.0076 0.7738 0.1231 Uiso 1.0 2 calc R
H3 H 0.3296 0.1721 0.3259 0.1156 Uiso 1.0 2 calc R
H4 H 0.3382 0.0986 0.9884 0.1322 Uiso 1.0 2 calc R
H5 H 0.4173 0.1036 0.5877 0.1181 Uiso 1.0 2 calc R
H6 H 0.5166 0.0292 0.6246 0.1182 Uiso 1.0 2 calc R
H7 H 0.3886 -0.0072 0.6270 0.1183 Uiso 1.0 2 calc R
H8 H 0.1108 0.2412 1.0280 0.1078 Uiso 1.0 2 calc R
H9 H -0.0372 0.3645 1.0424 0.1364 Uiso 1.0 2 calc R
H10 H -0.0421 0.4270 0.9388 0.1365 Uiso 1.0 2 calc R
H11 H -0.2427 0.3770 1.0198 0.1237 Uiso 1.0 2 calc R
H12 H -0.1730 0.3079 0.9171 0.1237 Uiso 1.0 2 calc R
H13 H -0.1216 0.1725 1.0249 0.1408 Uiso 1.0 2 calc R
H14 H -0.1779 0.2422 1.1283 0.1409 Uiso 1.0 2 calc R
H15 H -0.3295 0.1865 1.0220 0.2350 Uiso 1.0 2 calc R
H16 H -0.3255 0.1304 1.1277 0.2351 Uiso 1.0 2 calc R
H17 H -0.3820 0.2463 1.1303 0.2351 Uiso 1.0 2 calc R
H18 H -0.2680 0.1661 0.6998 0.1158 Uiso 1.0 2 calc R
H19 H 0.0972 0.0145 0.8264 0.1157 Uiso 1.0 2 calc R
H20 H -0.0329 -0.0196 0.9005 0.1156 Uiso 1.0 2 calc R
H21 H 0.0369 -0.0687 0.7872 0.1157 Uiso 1.0 2 calc R
H22 H -0.1586 0.3552 0.6458 0.1109 Uiso 1.0 2 calc R
H23 H 0.0736 0.4833 0.6054 0.1483 Uiso 1.0 2 calc R
H24 H -0.0653 0.4873 0.5985 0.1483 Uiso 1.0 2 calc R
H25 H -0.0326 0.5230 0.7861 0.1918 Uiso 1.0 2 calc R
H26 H -0.0391 0.6130 0.7039 0.1919 Uiso 1.0 2 calc R
H27 H -0.2521 0.5979 0.7293 0.2764 Uiso 1.0 2 calc R
H28 H -0.2454 0.5004 0.8003 0.2765 Uiso 1.0 2 calc R
H32 H 0.4379 0.3082 0.3675 0.1390 Uiso 1.0 2 calc R
H33 H 0.1202 0.0612 0.5645 0.1196 Uiso 1.0 2 calc R
H34 H 0.0660 0.1201 0.4807 0.1198 Uiso 1.0 2 calc R
H35 H 0.1894 0.0395 0.4422 0.1198 Uiso 1.0 2 calc R
H36 H 0.3919 0.4155 0.5566 0.1256 Uiso 1.0 2 calc R
H37 H 0.3217 0.5009 0.7087 0.1623 Uiso 1.0 2 calc R
H38 H 0.2041 0.4723 0.8075 0.1622 Uiso 1.0 2 calc R
H39 H 0.3543 0.4784 0.8651 0.3396 Uiso 1.0 2 calc R
H41 H 0.4461 0.3035 0.7612 0.2380 Uiso 1.0 2 calc R

loop_
_atom_site_aniso_label
_atom_site_aniso_U_11
_atom_site_aniso_U_22
_atom_site_aniso_U_33
_atom_site_aniso_U_12
_atom_site_aniso_U_13
_atom_site_aniso_U_23
Fe1 0.0911(8) 0.0685(6) 0.0503(6) -0.0200(5) -0.0277(5) 0.0048(4)
Cl1 0.0863(12) 0.1166(14) 0.0549(9) -0.0267(10) -0.0274(8) 0.0007(8)
P1 0.123(2) 0.1088(17) 0.1084(18) -0.0348(14) -0.0576(16) 0.0228(13)
F1 0.281(13) 0.217(11) 0.341(17) -0.145(10) -0.040(12) -0.106(10)
F2 0.180(10) 0.284(16) 0.38(2) 0.057(11) -0.070(11) 0.090(13)
F3 0.222(10) 0.267(11) 0.128(6) -0.092(9) -0.072(7) 0.067(7)
F4 0.281(11) 0.228(10) 0.171(8) -0.108(9) -0.119(8) -0.003(6)
F5 0.170(8) 0.217(9) 0.255(11) -0.046(7) -0.125(8) 0.106(8)
F6 0.200(9) 0.249(10) 0.167(8) -0.084(8) -0.052(7) 0.101(8)
N1 0.094(5) 0.101(5) 0.097(5) -0.019(4) -0.051(4) 0.018(4)
N2 0.087(4) 0.078(4) 0.056(3) -0.025(3) -0.030(3) 0.005(3)
N3 0.116(5) 0.085(4) 0.068(4) -0.046(4) -0.016(4) -0.010(3)
N4 0.097(5) 0.109(6) 0.102(5) -0.031(4) -0.012(4) -0.038(4)
N5 0.080(4) 0.073(3) 0.062(3) -0.018(3) -0.021(3) -0.004(3)
N6 0.107(5) 0.078(4) 0.067(4) -0.006(4) -0.031(4) 0.014(3)
N7 0.105(5) 0.139(6) 0.045(3) -0.034(5) -0.016(3) -0.005(3)
N8 0.090(4) 0.085(4) 0.049(3) -0.022(3) -0.032(3) 0.010(3)
N9 0.123(6) 0.090(4) 0.076(4) -0.045(4) -0.039(4) 0.009(3)
C1 0.138(8) 0.125(7) 0.067(5) -0.040(6) -0.057(5) 0.017(5)
C2 0.107(6) 0.092(5) 0.062(4) -0.033(5) -0.045(4) 0.022(4)
C3 0.101(6) 0.105(6) 0.090(6) -0.008(5) -0.024(5) -0.006(5)
C4 0.114(6) 0.086(5) 0.060(4) -0.029(4) -0.036(4) 0.011(4)
C5 0.132(7) 0.091(5) 0.046(4) -0.043(5) -0.033(4) 0.011(3)
C6 0.163(9) 0.085(6) 0.094(7) -0.021(6) -0.002(6) -0.027(5)
C10 0.097(6) 0.106(6) 0.086(6) -0.004(5) -0.043(5) -0.010(5)
C11 0.088(5) 0.064(4) 0.064(4) -0.012(3) -0.028(4) -0.003(3)
C12 0.117(7) 0.070(4) 0.102(6) -0.020(4) -0.025(5) -0.002(4)
C13 0.091(5) 0.090(5) 0.066(4) -0.005(4) -0.043(4) 0.002(3)
C14 0.108(7) 0.082(5) 0.088(6) 0.020(5) -0.026(5) 0.005(4)
C15 0.154(10) 0.088(6) 0.129(9) -0.006(6) -0.001(7) 0.032(6)
C19 0.126(8) 0.169(9) 0.053(4) -0.050(7) -0.025(5) 0.016(5)
C20 0.090(5) 0.102(5) 0.053(4) -0.021(4) -0.027(4) 0.003(3)
C21 0.110(6) 0.118(7) 0.071(5) -0.017(5) -0.030(4) -0.027(4)
C22 0.112(6) 0.112(6) 0.058(4) -0.040(5) -0.037(4) 0.026(4)
C23 0.116(6) 0.127(7) 0.071(5) -0.060(5) -0.042(5) 0.027(4)
C24 0.191(11) 0.122(7) 0.093(7) -0.070(7) -0.085(8) 0.024(5)

loop_
_atom_type_symbol
_atom_type_description
_atom_type_scat_dispersion_real
_atom_type_scat_dispersion_imag
_atom_type_scat_source
C C 0.0033 0.0016
;
International Tables for Crystallography
(1992, Vol. C, Tables 4.2.6.8 and 6.1.1.4)
;
H H 0.0000 0.0000
;
International Tables for Crystallography
(1992, Vol. C, Table 6.1.1.4)
;
N N 0.0061 0.0033
;
International Tables for Crystallography
(1992, Vol. C, Tables 4.2.6.8 and 6.1.1.4)
;
Cl Cl 0.1484 0.1585
;
International Tables for Crystallography
(1992, Vol. C, Tables 4.2.6.8 and 6.1.1.4)
;
P P 0.1023 0.0942
;
International Tables for Crystallography
(1992, Vol. C, Tables 4.2.6.8 and 6.1.1.4)
;
F F 0.0171 0.0103
;
International Tables for Crystallography
(1992, Vol. C, Tables 4.2.6.8 and 6.1.1.4)
;
Fe Fe 0.3463 0.8444
;
International Tables for Crystallography
(1992, Vol. C, Tables 4.2.6.8 and 6.1.1.4)
;

loop_
_geom_angle_atom_site_label_1
_geom_angle_atom_site_label_2
_geom_angle_atom_site_label_3
_geom_angle
_geom_angle_publ_flag
N2 Fe1 N3 77.1(3) yes
N2 Fe1 N5 99.3(3) yes
N2 Fe1 N6 176.5(3) yes
N2 Fe1 N8 96.8(2) yes
N2 Fe1 N9 90.5(3) yes
N3 Fe1 N5 91.7(3) yes
N3 Fe1 N6 100.7(3) yes
N3 Fe1 N8 172.1(3) yes
N3 Fe1 N9 95.9(3) yes
N5 Fe1 N6 78.1(3) yes
N5 Fe1 N8 94.2(3) yes
N5 Fe1 N9 168.8(3) yes
N6 Fe1 N8 85.7(3) yes
N6 Fe1 N9 92.4(3) yes
N8 Fe1 N9 79.1(3) yes
F1 P1 F2 90.8(9) yes
F1 P1 F3 93.1(7) yes
F1 P1 F4 176.5(7) yes
F1 P1 F5 85.2(7) yes
F1 P1 F6 86.1(7) yes
F2 P1 F3 95.9(8) yes
F2 P1 F4 92.5(9) yes
F2 P1 F5 175.8(9) yes
F2 P1 F6 92.7(8) yes
F3 P1 F4 87.5(6) yes
F3 P1 F5 83.0(6) yes
F3 P1 F6 171.3(7) yes
F4 P1 F5 91.4(7) yes
F4 P1 F6 92.8(6) yes
F5 P1 F6 88.3(6) yes
C1 N1 C2 106.5(8) yes
Fe1 N2 C2 140.9(5) yes
Fe1 N2 C4 110.5(5) yes
C2 N2 C4 107.8(7) yes
Fe1 N3 C5 112.0(5) yes
Fe1 N3 C6 128.8(7) yes
C5 N3 C6 119.2(8) yes
C10 N4 C11 108.6(9) yes
Fe1 N5 C11 143.4(6) yes
Fe1 N5 C13 111.3(5) yes
C11 N5 C13 105.0(7) yes
Fe1 N6 C14 111.9(6) yes
Fe1 N6 C15 132.5(8) yes
C14 N6 C15 114.1(9) yes
C19 N7 C20 108.5(7) yes
Fe1 N8 C20 144.7(5) yes
Fe1 N8 C22 108.6(5) yes
C20 N8 C22 106.7(6) yes
Fe1 N9 C23 112.7(7) yes
Fe1 N9 C24 128.2(5) yes
C23 N9 C24 118.9(8) yes
N1 C1 C4 106.7(8) yes
N1 C2 N2 110.1(6) yes
N1 C2 C3 121.5(8) yes
N2 C2 C3 128.4(9) yes
N2 C4 C1 108.9(7) yes
N2 C4 C5 120.4(8) yes
C1 C4 C5 130.7(8) yes
N3 C5 C4 119.9(7) yes
N3 C6 C7 112.0(9) yes
C6 C7 C8 109.4(10) yes
C7 C8 C9 112.4(12) yes
N4 C10 C13 109.2(9) yes
N4 C11 N5 108.6(7) yes
N4 C11 C12 126.4(7) yes
N5 C11 C12 125.0(8) yes
N5 C13 C10 108.6(7) yes
N5 C13 C14 116.4(8) yes
C10 C13 C14 134.9(9) yes
N6 C14 C13 120.7(9) yes
N6 C15 C16 111.2(10) yes
C15 C16 C17 113.4(18) yes
C16 C17 C18 96(3) yes
N7 C19 C22 105.7(9) yes
N7 C20 N8 109.7(8) yes
N7 C20 C21 124.7(8) yes
N8 C20 C21 125.6(6) yes
N8 C22 C19 109.2(9) yes
N8 C22 C23 121.3(6) yes
C19 C22 C23 129.5(9) yes
N9 C23 C22 118.0(9) yes
N9 C24 C25 122.6(14) yes
C24 C25 C26 109.0(13) yes
C25 C26 C27 109(2) yes

loop_
_geom_bond_atom_site_label_1
_geom_bond_atom_site_label_2
_geom_bond_distance
_geom_bond_publ_flag
Fe1 N2 2.170(7) yes
Fe1 N3 2.239(7) yes
Fe1 N5 2.148(7) yes
Fe1 N6 2.182(8) yes
Fe1 N8 2.162(5) yes
Fe1 N9 2.194(8) yes
P1 F1 1.559(17) yes
P1 F2 1.485(16) yes
P1 F3 1.591(9) yes
P1 F4 1.532(14) yes
P1 F5 1.604(11) yes
P1 F6 1.551(10) yes
N1 C1 1.358(11) yes
N1 C2 1.395(13) yes
N2 C2 1.301(10) yes
N2 C4 1.362(10) yes
N3 C5 1.267(12) yes
N3 C6 1.439(11) yes
N4 C10 1.292(13) yes
N4 C11 1.351(13) yes
N5 C11 1.346(9) yes
N5 C13 1.377(11) yes
N6 C14 1.260(14) yes
N6 C15 1.501(12) yes
N7 C19 1.386(16) yes
N7 C20 1.372(9) yes
N8 C20 1.315(10) yes
N8 C22 1.416(11) yes
N9 C23 1.316(10) yes
N9 C24 1.473(14) yes
C1 C4 1.380(15) yes
C2 C3 1.502(11) yes
C4 C5 1.425(11) yes
C6 C7 1.502(17) yes
C7 C8 1.553(14) yes
C8 C9 1.51(3) yes
C10 C13 1.324(14) yes
C11 C12 1.479(12) yes
C13 C14 1.466(11) yes
C15 C16 1.44(2) yes
C16 C17 1.45(3) yes
C17 C18 1.64(5) yes
C19 C22 1.355(11) yes
C20 C21 1.474(14) yes
C22 C23 1.416(14) yes
C24 C25 1.38(3) yes
C25 C26 1.32(3) yes
C26 C27 1.47(5) yes
